data_7103586
loop_
_publ_author_name
'Bourlier, Julien'
'Jouaiti, Abdelaziz'
'Kyritsakas-Gruber, Nathalie'
'Allouche, Lionel'
'Planeix, Jean-Marc'
'Hosseini, Mir Wais'

_publ_section_title
;
 Direct synthesis and structural characterisation of tri- and
 tetra-nuclear silver metallaknotanes by self-assembly approach.
;
_journal_issue 46
_journal_name_full 'Chemical communications (Cambridge, England)'
_journal_page_first 6191
_journal_page_last 6193
_journal_paper_doi 10.1039/b815580a
_journal_year 2008
_chemical_formula_moiety 'C104 H112 Ag4 N8 O20, 4(F6 Sb)'
_chemical_formula_sum 'C104 H112 Ag4 F24 N8 O20 Sb4'
_chemical_formula_weight 3168.50
_chemical_name_systematic
;

?

;
_space_group_IT_number 14
_symmetry_cell_setting monoclinic
_symmetry_space_group_name_Hall '-P 2ybc'
_symmetry_space_group_name_H-M 'P 1 21/c 1'
_atom_sites_solution_hydrogens geom
_atom_sites_solution_primary direct
_atom_sites_solution_secondary difmap
_audit_creation_method SHELXL-97
_cell_angle_alpha 90.00
_cell_angle_beta 92.174(4)
_cell_angle_gamma 90.00
_cell_formula_units_Z 4
_cell_length_a 27.703(2)
_cell_length_b 14.8580(11)
_cell_length_c 28.187(2)
_cell_measurement_reflns_used 7735
_cell_measurement_temperature 173(2)
_cell_measurement_theta_max 27.68
_cell_measurement_theta_min 2.68
_cell_volume 11593.4(16)
_computing_cell_refinement 'Bruker SMART'
_computing_data_collection 'Bruker SMART'
_computing_data_reduction 'Bruker SAINT'
_computing_molecular_graphics 'Bruker SHELXTL'
_computing_publication_material 'Bruker SHELXTL'
_computing_structure_refinement 'SHELXL-97 (Sheldrick, 1997)'
_computing_structure_solution 'SHELXS-97 (Sheldrick, 1990)'
_diffrn_ambient_temperature 173(2)
_diffrn_measured_fraction_theta_full 0.990
_diffrn_measured_fraction_theta_max 0.990
_diffrn_measurement_device_type 'CCD area detector'
_diffrn_measurement_method 'phi and omega scans'
_diffrn_radiation_monochromator graphite
_diffrn_radiation_source 'fine-focus sealed tube'
_diffrn_radiation_type MoK\a
_diffrn_radiation_wavelength 0.71073
_diffrn_reflns_av_R_equivalents 0.0963
_diffrn_reflns_av_sigmaI/netI 0.0921
_diffrn_reflns_limit_h_max 36
_diffrn_reflns_limit_h_min -35
_diffrn_reflns_limit_k_max 19
_diffrn_reflns_limit_k_min -19
_diffrn_reflns_limit_l_max 36
_diffrn_reflns_limit_l_min -36
_diffrn_reflns_number 292876
_diffrn_reflns_theta_full 27.68
_diffrn_reflns_theta_max 27.68
_diffrn_reflns_theta_min 0.74
_exptl_absorpt_coefficient_mu 1.685
_exptl_absorpt_correction_T_max 0.8234
_exptl_absorpt_correction_T_min 0.6147
_exptl_absorpt_correction_type multi-scan
_exptl_absorpt_process_details sadabs
_exptl_crystal_colour colorless
_exptl_crystal_density_diffrn 1.815
_exptl_crystal_density_meas ?
_exptl_crystal_density_method 'not measured'
_exptl_crystal_description prism
_exptl_crystal_F_000 6240
_exptl_crystal_size_max 0.32
_exptl_crystal_size_mid 0.13
_exptl_crystal_size_min 0.12
_refine_diff_density_max 2.007
_refine_diff_density_min -1.908
_refine_diff_density_rms 0.345
_refine_ls_extinction_coef 0.00075(8)
_refine_ls_extinction_expression Fc^*^=kFc[1+0.001xFc^2^\l^3^/sin(2\q)]^-1/4^
_refine_ls_extinction_method SHELXL
_refine_ls_goodness_of_fit_ref 1.080
_refine_ls_hydrogen_treatment constr
_refine_ls_matrix_type full
_refine_ls_number_parameters 1478
_refine_ls_number_reflns 26844
_refine_ls_number_restraints 0
_refine_ls_restrained_S_all 1.080
_refine_ls_R_factor_all 0.1924
_refine_ls_R_factor_gt 0.1262
_refine_ls_shift/su_max 0.011
_refine_ls_shift/su_mean 0.000
_refine_ls_structure_factor_coef Fsqd
_refine_ls_weighting_details 'calc w=1/[\s^2^(Fo^2^)+(0.1377P)^2^+714.5133P] where P=(Fo^2^+2Fc^2^)/3'
_refine_ls_weighting_scheme calc
_refine_ls_wR_factor_gt 0.3660
_refine_ls_wR_factor_ref 0.3836
_reflns_number_gt 14895
_reflns_number_total 26844
_reflns_threshold_expression >2sigma(I)
_cod_data_source_file b815580a.txt
_cod_data_source_block 5-Ag
_cod_depositor_comments
;
The following automatic conversions were performed:
'_symmetry_cell_setting' value 'Monoclinic' changed to 'monoclinic'
according to '/home/saulius/struct/CIF-dictionaries/cif_core.dic'
dictionary named 'cif_core.dic' version 2.4.1 from 2010-06-29.

Automatic conversion script
Id: cif_fix_enum 1527 2010-12-29 10:47:43Z saulius 

The following automatic conversions were performed:

'_exptl_crystal_density_meas' value 'none' was changed to '?' - the
value is perceived as not measured.

Automatic conversion script
Id: cif_fix_values 3008 2015-01-20 13:52:24Z robertas 
;
_cod_original_sg_symbol_H-M P2(1)/c
_cod_database_code 7103586

loop_
_symmetry_equiv_pos_as_xyz
'x, y, z'
'-x, y+1/2, -z+1/2'
'-x, -y, -z'
'x, -y-1/2, z-1/2'

loop_
_atom_site_label
_atom_site_type_symbol
_atom_site_fract_x
_atom_site_fract_y
_atom_site_fract_z
_atom_site_U_iso_or_equiv
_atom_site_adp_type
_atom_site_occupancy
_atom_site_symmetry_multiplicity
_atom_site_calc_flag
_atom_site_refinement_flags
_atom_site_disorder_assembly
_atom_site_disorder_group
Ag1 Ag 0.37124(6) 0.74007(10) -0.09042(6) 0.0363(4) Uani 1 1 d . . .
Ag2 Ag 0.14583(6) 1.03537(12) -0.12135(6) 0.0484(5) Uani 1 1 d . . .
Ag3 Ag 0.36146(6) 1.03869(10) 0.13970(6) 0.0365(4) Uani 1 1 d . . .
Ag4 Ag 0.11836(6) 0.70850(11) 0.11726(6) 0.0427(4) Uani 1 1 d . . .
N1 N 0.3917(5) 0.8840(11) -0.0869(5) 0.027(3) Uani 1 1 d . . .
C1 C 0.3939(9) 0.9353(17) -0.1217(8) 0.049(6) Uani 1 1 d . . .
H1 H 0.3836 0.9115 -0.1517 0.059 Uiso 1 1 calc R . .
C2 C 0.4098(8) 1.0230(14) -0.1211(8) 0.041(5) Uani 1 1 d . . .
H2 H 0.4093 1.0576 -0.1495 0.049 Uiso 1 1 calc R . .
C3 C 0.4259(8) 1.0589(14) -0.0800(7) 0.039(5) Uani 1 1 d . . .
H3 H 0.4381 1.1186 -0.0787 0.047 Uiso 1 1 calc R . .
C4 C 0.4241(6) 1.0063(12) -0.0391(7) 0.029(4) Uani 1 1 d . . .
C5 C 0.4417(7) 1.0374(12) 0.0088(7) 0.034(4) Uani 1 1 d . . .
H5 H 0.4551 1.0959 0.0127 0.041 Uiso 1 1 calc R . .
C6 C 0.4386(7) 0.9852(12) 0.0447(6) 0.027(4) Uani 1 1 d . . .
C7 C 0.4199(8) 0.8935(12) 0.0418(8) 0.040(5) Uani 1 1 d . . .
H7 H 0.4189 0.8558 0.0690 0.049 Uiso 1 1 calc R . .
C8 C 0.4041(7) 0.8650(13) -0.0018(7) 0.036(4) Uani 1 1 d . . .
H8 H 0.3897 0.8071 -0.0046 0.043 Uiso 1 1 calc R . .
C9 C 0.4079(7) 0.9169(11) -0.0425(7) 0.033(4) Uani 1 1 d . . .
O1 O 0.4536(5) 1.0048(9) 0.0915(5) 0.038(3) Uani 1 1 d . . .
C10 C 0.4746(7) 1.0915(13) 0.0993(7) 0.034(4) Uani 1 1 d . . .
H10A H 0.4515 1.1391 0.0888 0.041 Uiso 1 1 calc R . .
H10B H 0.5042 1.0977 0.0810 0.041 Uiso 1 1 calc R . .
C11 C 0.4867(7) 1.1006(14) 0.1520(7) 0.038(5) Uani 1 1 d . . .
H11A H 0.5023 1.0452 0.1647 0.045 Uiso 1 1 calc R . .
H11B H 0.5085 1.1523 0.1584 0.045 Uiso 1 1 calc R . .
O2 O 0.4407(5) 1.1149(9) 0.1730(5) 0.033(3) Uani 1 1 d . . .
C12 C 0.4465(8) 1.1229(15) 0.2239(8) 0.047(5) Uani 1 1 d . . .
H12A H 0.4577 1.0653 0.2380 0.056 Uiso 1 1 calc R . .
H12B H 0.4703 1.1705 0.2325 0.056 Uiso 1 1 calc R . .
C13 C 0.3997(9) 1.1461(17) 0.2403(8) 0.052(6) Uani 1 1 d . . .
H13A H 0.3870 1.1988 0.2224 0.062 Uiso 1 1 calc R . .
H13B H 0.4025 1.1625 0.2743 0.062 Uiso 1 1 calc R . .
O3 O 0.3665(5) 1.0705(9) 0.2339(5) 0.038(3) Uani 1 1 d . . .
C14 C 0.3203(7) 1.0794(13) 0.2546(7) 0.036(4) Uani 1 1 d . . .
H14A H 0.3252 1.0942 0.2887 0.044 Uiso 1 1 calc R . .
H14B H 0.3034 1.0207 0.2525 0.044 Uiso 1 1 calc R . .
C15 C 0.2892(8) 1.1488(15) 0.2319(7) 0.041(5) Uani 1 1 d . . .
H15A H 0.2569 1.1475 0.2456 0.049 Uiso 1 1 calc R . .
H15B H 0.3035 1.2091 0.2378 0.049 Uiso 1 1 calc R . .
O4 O 0.2849(5) 1.1325(11) 0.1823(5) 0.046(4) Uani 1 1 d . . .
C16 C 0.2470(11) 1.1859(16) 0.1594(9) 0.060(7) Uani 1 1 d . . .
H16A H 0.2398 1.2391 0.1790 0.073 Uiso 1 1 calc R . .
H16B H 0.2573 1.2072 0.1280 0.073 Uiso 1 1 calc R . .
C17 C 0.2047(8) 1.1300(18) 0.1536(8) 0.050(6) Uani 1 1 d . . .
H17A H 0.1763 1.1692 0.1473 0.060 Uiso 1 1 calc R . .
H17B H 0.1997 1.0981 0.1839 0.060 Uiso 1 1 calc R . .
O5 O 0.2066(6) 1.0641(11) 0.1160(5) 0.049(4) Uani 1 1 d . . .
C18 C 0.1976(7) 1.0912(14) 0.0700(7) 0.037(5) Uani 1 1 d . . .
C19 C 0.1875(9) 1.1800(14) 0.0570(8) 0.050(6) Uani 1 1 d . . .
H19 H 0.1881 1.2269 0.0799 0.060 Uiso 1 1 calc R . .
C20 C 0.1763(8) 1.1976(12) 0.0087(7) 0.037(5) Uani 1 1 d . . .
C21 C 0.1658(10) 1.2856(13) -0.0074(8) 0.052(6) Uani 1 1 d . . .
H21 H 0.1646 1.3342 0.0144 0.063 Uiso 1 1 calc R . .
C22 C 0.1573(9) 1.2997(14) -0.0545(8) 0.051(6) Uani 1 1 d . . .
H22 H 0.1540 1.3592 -0.0664 0.061 Uiso 1 1 calc R . .
C23 C 0.1535(9) 1.2268(15) -0.0854(8) 0.049(6) Uani 1 1 d . . .
H23 H 0.1429 1.2366 -0.1174 0.059 Uiso 1 1 calc R . .
N2 N 0.1644(7) 1.1437(12) -0.0710(6) 0.044(5) Uani 1 1 d . . .
C24 C 0.1755(7) 1.1292(13) -0.0254(7) 0.035(4) Uani 1 1 d . . .
C25 C 0.1856(7) 1.0388(13) -0.0090(8) 0.036(4) Uani 1 1 d . . .
H25 H 0.1844 0.9897 -0.0306 0.043 Uiso 1 1 calc R . .
C26 C 0.1970(7) 1.0250(13) 0.0378(8) 0.041(5) Uani 1 1 d . . .
H26 H 0.2049 0.9657 0.0481 0.049 Uiso 1 1 calc R . .
N3 N 0.3231(6) 0.6223(9) -0.0782(6) 0.032(4) Uani 1 1 d . . .
C27 C 0.3404(7) 0.5457(11) -0.0893(8) 0.034(4) Uani 1 1 d . . .
H27 H 0.3718 0.5425 -0.1016 0.041 Uiso 1 1 calc R . .
C28 C 0.3133(7) 0.4646(15) -0.0835(8) 0.045(5) Uani 1 1 d . . .
H28 H 0.3277 0.4079 -0.0896 0.054 Uiso 1 1 calc R . .
C29 C 0.2672(8) 0.4688(15) -0.0694(9) 0.052(6) Uani 1 1 d . . .
H29 H 0.2481 0.4159 -0.0671 0.063 Uiso 1 1 calc R . .
C30 C 0.2480(7) 0.5549(14) -0.0582(7) 0.037(5) Uani 1 1 d . . .
C31 C 0.2005(8) 0.5623(15) -0.0423(9) 0.052(6) Uani 1 1 d . . .
H31 H 0.1817 0.5097 -0.0379 0.062 Uiso 1 1 calc R . .
C32 C 0.1819(7) 0.6437(12) -0.0336(7) 0.033(4) Uani 1 1 d . . .
C33 C 0.2111(8) 0.7243(14) -0.0398(8) 0.044(5) Uani 1 1 d . . .
H33 H 0.1974 0.7819 -0.0344 0.053 Uiso 1 1 calc R . .
C34 C 0.2573(7) 0.7181(14) -0.0532(7) 0.035(4) Uani 1 1 d . . .
H34 H 0.2765 0.7708 -0.0558 0.042 Uiso 1 1 calc R . .
C35 C 0.2777(7) 0.6302(13) -0.0636(7) 0.033(4) Uani 1 1 d . . .
O6 O 0.1365(5) 0.6611(11) -0.0192(6) 0.053(4) Uani 1 1 d . . .
C36 C 0.1055(8) 0.5843(17) -0.0171(10) 0.058(7) Uani 1 1 d . . .
H36A H 0.1180 0.5422 0.0076 0.070 Uiso 1 1 calc R . .
H36B H 0.1046 0.5525 -0.0480 0.070 Uiso 1 1 calc R . .
C37 C 0.0558(8) 0.6143(17) -0.0058(9) 0.055(6) Uani 1 1 d . . .
H37A H 0.0481 0.6714 -0.0225 0.066 Uiso 1 1 calc R . .
H37B H 0.0320 0.5685 -0.0166 0.066 Uiso 1 1 calc R . .
O7 O 0.0532(6) 0.6269(11) 0.0433(6) 0.053(4) Uani 1 1 d . . .
C38 C 0.0056(10) 0.656(2) 0.0535(11) 0.080(10) Uani 1 1 d . . .
H38A H -0.0183 0.6287 0.0308 0.096 Uiso 1 1 calc R . .
H38B H 0.0031 0.7221 0.0513 0.096 Uiso 1 1 calc R . .
C39 C -0.0036(10) 0.6251(19) 0.1031(12) 0.072(9) Uani 1 1 d . . .
H39A H -0.0375 0.6375 0.1106 0.087 Uiso 1 1 calc R . .
H39B H 0.0021 0.5595 0.1058 0.087 Uiso 1 1 calc R . .
O8 O 0.0281(6) 0.6719(14) 0.1351(5) 0.062(5) Uani 1 1 d . . .
C40 C 0.0210(12) 0.621(4) 0.1797(12) 0.071(9) Uani 1 1 d . . .
H40A H -0.0115 0.6334 0.1915 0.085 Uiso 1 1 calc R . .
H40B H 0.0239 0.5558 0.1738 0.085 Uiso 1 1 calc R . .
C41 C 0.0557(8) 0.648(2) 0.2127(9) 0.071(9) Uani 1 1 d . . .
H41A H 0.0498 0.7122 0.2202 0.085 Uiso 1 1 calc R . .
H41B H 0.0512 0.6133 0.2421 0.085 Uiso 1 1 calc R . .
O9 O 0.1021(5) 0.6398(11) 0.2009(5) 0.048(4) Uani 1 1 d . . .
C42 C 0.1347(9) 0.6441(19) 0.2395(9) 0.057(7) Uani 1 1 d . . .
H42A H 0.1315 0.5894 0.2592 0.069 Uiso 1 1 calc R . .
H42B H 0.1272 0.6970 0.2593 0.069 Uiso 1 1 calc R . .
C43 C 0.1864(8) 0.6514(13) 0.2232(8) 0.043(5) Uani 1 1 d . . .
H43A H 0.2099 0.6443 0.2503 0.051 Uiso 1 1 calc R . .
H43B H 0.1930 0.6049 0.1991 0.051 Uiso 1 1 calc R . .
O10 O 0.1893(5) 0.7407(9) 0.2030(5) 0.039(3) Uani 1 1 d . . .
C44 C 0.2362(8) 0.7676(13) 0.1923(7) 0.037(5) Uani 1 1 d . . .
C45 C 0.2767(7) 0.7212(12) 0.1953(6) 0.033(4) Uani 1 1 d . . .
H45 H 0.2757 0.6601 0.2051 0.039 Uiso 1 1 calc R . .
C46 C 0.3226(7) 0.7599(12) 0.1842(7) 0.031(4) Uani 1 1 d . . .
C47 C 0.3633(7) 0.7129(12) 0.1858(6) 0.030(4) Uani 1 1 d . . .
H47 H 0.3631 0.6505 0.1931 0.036 Uiso 1 1 calc R . .
C48 C 0.4066(8) 0.7574(14) 0.1764(7) 0.039(5) Uani 1 1 d . . .
H48 H 0.4366 0.7267 0.1791 0.047 Uiso 1 1 calc R . .
C49 C 0.4045(6) 0.8475(14) 0.1632(7) 0.037(5) Uani 1 1 d . . .
H49 H 0.4338 0.8785 0.1576 0.044 Uiso 1 1 calc R . .
N4 N 0.3628(6) 0.8917(11) 0.1582(5) 0.034(4) Uani 1 1 d . . .
C50 C 0.3223(7) 0.8530(11) 0.1693(7) 0.031(4) Uani 1 1 d . . .
C51 C 0.2772(7) 0.8982(15) 0.1656(7) 0.037(5) Uani 1 1 d . . .
H51 H 0.2769 0.9584 0.1543 0.044 Uiso 1 1 calc R . .
C52 C 0.2352(8) 0.8617(12) 0.1771(8) 0.039(5) Uani 1 1 d . . .
H52 H 0.2060 0.8953 0.1754 0.046 Uiso 1 1 calc R . .
N5 N 0.1448(8) 0.8885(15) -0.1367(6) 0.055(5) Uani 1 1 d . . .
C53 C 0.1048(7) 0.8396(17) -0.1353(8) 0.046(6) Uani 1 1 d . . .
H53 H 0.0752 0.8674 -0.1276 0.055 Uiso 1 1 calc R . .
C54 C 0.1059(8) 0.7480(18) -0.1448(8) 0.053(6) Uani 1 1 d . . .
H54 H 0.0774 0.7134 -0.1416 0.064 Uiso 1 1 calc R . .
C55 C 0.1460(7) 0.7073(15) -0.1583(8) 0.041(5) Uani 1 1 d . . .
H55 H 0.1459 0.6454 -0.1667 0.050 Uiso 1 1 calc R . .
C56 C 0.1899(7) 0.7606(13) -0.1596(7) 0.033(4) Uani 1 1 d . . .
C57 C 0.2322(6) 0.7176(12) -0.1728(7) 0.031(4) Uani 1 1 d . . .
H57 H 0.2325 0.6557 -0.1813 0.037 Uiso 1 1 calc R . .
C58 C 0.2749(7) 0.7705(11) -0.1729(6) 0.029(4) Uani 1 1 d . . .
C59 C 0.2716(7) 0.8643(12) -0.1603(6) 0.030(4) Uani 1 1 d . . .
H59 H 0.3000 0.8998 -0.1619 0.036 Uiso 1 1 calc R . .
C60 C 0.2326(8) 0.9037(15) -0.1469(7) 0.043(5) Uani 1 1 d . . .
H60 H 0.2335 0.9648 -0.1370 0.051 Uiso 1 1 calc R . .
C61 C 0.1868(7) 0.8522(12) -0.1473(6) 0.029(4) Uani 1 1 d . . .
O11 O 0.3188(5) 0.7472(8) -0.1854(5) 0.036(3) Uani 1 1 d . . .
C62 C 0.3248(9) 0.6536(13) -0.1999(7) 0.043(5) Uani 1 1 d . . .
H62A H 0.3050 0.6405 -0.2290 0.052 Uiso 1 1 calc R . .
H62B H 0.3151 0.6120 -0.1744 0.052 Uiso 1 1 calc R . .
C63 C 0.3795(7) 0.6438(15) -0.2091(6) 0.037(5) Uani 1 1 d . . .
H63A H 0.3860 0.5852 -0.2243 0.044 Uiso 1 1 calc R . .
H63B H 0.3902 0.6925 -0.2302 0.044 Uiso 1 1 calc R . .
O12 O 0.4035(5) 0.6493(9) -0.1650(5) 0.035(3) Uani 1 1 d . . .
C64 C 0.4541(7) 0.6428(14) -0.1716(8) 0.040(5) Uani 1 1 d . . .
H64A H 0.4655 0.6976 -0.1878 0.048 Uiso 1 1 calc R . .
H64B H 0.4608 0.5902 -0.1919 0.048 Uiso 1 1 calc R . .
C65 C 0.4796(7) 0.6331(15) -0.1263(8) 0.041(5) Uani 1 1 d . . .
H65A H 0.5148 0.6308 -0.1313 0.049 Uiso 1 1 calc R . .
H65B H 0.4702 0.5755 -0.1116 0.049 Uiso 1 1 calc R . .
O13 O 0.4695(4) 0.7074(9) -0.0937(5) 0.035(3) Uani 1 1 d . . .
C66 C 0.4915(7) 0.7008(15) -0.0475(9) 0.047(6) Uani 1 1 d . . .
H66A H 0.4862 0.7578 -0.0302 0.056 Uiso 1 1 calc R . .
H66B H 0.5268 0.6929 -0.0503 0.056 Uiso 1 1 calc R . .
C67 C 0.4721(7) 0.6242(13) -0.0193(8) 0.038(5) Uani 1 1 d . . .
H67A H 0.4802 0.5665 -0.0347 0.046 Uiso 1 1 calc R . .
H67B H 0.4875 0.6245 0.0130 0.046 Uiso 1 1 calc R . .
O14 O 0.4211(5) 0.6313(9) -0.0161(4) 0.033(3) Uani 1 1 d . . .
C68 C 0.4014(8) 0.5794(12) 0.0197(7) 0.035(4) Uani 1 1 d . . .
H68A H 0.4221 0.5261 0.0262 0.042 Uiso 1 1 calc R . .
H68B H 0.3690 0.5580 0.0091 0.042 Uiso 1 1 calc R . .
C69 C 0.3976(7) 0.6353(14) 0.0656(7) 0.038(5) Uani 1 1 d . . .
H69A H 0.3939 0.5946 0.0930 0.045 Uiso 1 1 calc R . .
H69B H 0.4274 0.6710 0.0712 0.045 Uiso 1 1 calc R . .
O15 O 0.3568(5) 0.6943(9) 0.0611(5) 0.037(3) Uani 1 1 d . . .
C70 C 0.3133(8) 0.6630(14) 0.0711(7) 0.042(5) Uani 1 1 d . . .
C71 C 0.3023(7) 0.5724(14) 0.0820(7) 0.040(5) Uani 1 1 d . . .
H71 H 0.3262 0.5264 0.0828 0.048 Uiso 1 1 calc R . .
C72 C 0.2516(9) 0.5541(14) 0.0919(8) 0.045(5) Uani 1 1 d . . .
C73 C 0.2404(9) 0.4638(15) 0.1047(9) 0.053(6) Uani 1 1 d . . .
H73 H 0.2646 0.4184 0.1063 0.063 Uiso 1 1 calc R . .
C74 C 0.1941(8) 0.4457(13) 0.1143(9) 0.050(6) Uani 1 1 d . . .
H74 H 0.1851 0.3863 0.1226 0.060 Uiso 1 1 calc R . .
C75 C 0.1579(9) 0.5166(15) 0.1121(9) 0.053(6) Uani 1 1 d . . .
H75 H 0.1253 0.5025 0.1182 0.063 Uiso 1 1 calc R . .
N6 N 0.1701(6) 0.6030(11) 0.1014(6) 0.037(4) Uani 1 1 d . . .
C76 C 0.2170(7) 0.6178(13) 0.0911(7) 0.035(4) Uani 1 1 d . . .
C77 C 0.2303(8) 0.7082(14) 0.0801(7) 0.039(5) Uani 1 1 d . . .
H77 H 0.2067 0.7546 0.0804 0.047 Uiso 1 1 calc R . .
C78 C 0.2762(7) 0.7281(12) 0.0693(7) 0.032(4) Uani 1 1 d . . .
H78 H 0.2838 0.7879 0.0602 0.038 Uiso 1 1 calc R . .
N7 N 0.3504(6) 1.1525(10) 0.0902(5) 0.032(4) Uani 1 1 d . . .
C79 C 0.3636(7) 1.2347(13) 0.1050(8) 0.037(4) Uani 1 1 d . . .
H79 H 0.3741 1.2420 0.1373 0.044 Uiso 1 1 calc R . .
C80 C 0.3629(8) 1.3118(15) 0.0750(9) 0.047(6) Uani 1 1 d . . .
H80 H 0.3737 1.3687 0.0866 0.057 Uiso 1 1 calc R . .
C81 C 0.3465(9) 1.3020(14) 0.0298(8) 0.050(6) Uani 1 1 d . . .
H81 H 0.3449 1.3531 0.0096 0.060 Uiso 1 1 calc R . .
C82 C 0.3315(7) 1.2168(11) 0.0118(7) 0.031(4) Uani 1 1 d . . .
C83 C 0.3142(7) 1.2042(13) -0.0364(7) 0.037(5) Uani 1 1 d . . .
H83 H 0.3127 1.2534 -0.0579 0.045 Uiso 1 1 calc R . .
C84 C 0.3003(8) 1.1217(13) -0.0504(8) 0.040(5) Uani 1 1 d . . .
C85 C 0.3042(6) 1.0461(13) -0.0182(7) 0.031(4) Uani 1 1 d . . .
H85 H 0.2956 0.9877 -0.0292 0.037 Uiso 1 1 calc R . .
C86 C 0.3201(7) 1.0574(12) 0.0273(7) 0.034(4) Uani 1 1 d . . .
H86 H 0.3216 1.0077 0.0485 0.041 Uiso 1 1 calc R . .
C87 C 0.3343(6) 1.1435(11) 0.0428(7) 0.029(4) Uani 1 1 d . . .
O16 O 0.2853(5) 1.1013(10) -0.0959(5) 0.042(3) Uani 1 1 d . . .
C88 C 0.2878(8) 1.1684(15) -0.1302(7) 0.042(5) Uani 1 1 d . . .
H88A H 0.3212 1.1921 -0.1308 0.050 Uiso 1 1 calc R . .
H88B H 0.2660 1.2187 -0.1223 0.050 Uiso 1 1 calc R . .
C89 C 0.2736(8) 1.1318(14) -0.1765(8) 0.047(6) Uani 1 1 d . . .
H89A H 0.2859 1.1712 -0.2017 0.057 Uiso 1 1 calc R . .
H89B H 0.2881 1.0715 -0.1801 0.057 Uiso 1 1 calc R . .
O17 O 0.2223(5) 1.1251(10) -0.1821(5) 0.044(4) Uani 1 1 d . . .
C90 C 0.2106(11) 1.092(2) -0.2295(9) 0.072(8) Uani 1 1 d . . .
H90A H 0.2127 1.0251 -0.2301 0.087 Uiso 1 1 calc R . .
H90B H 0.2334 1.1163 -0.2523 0.087 Uiso 1 1 calc R . .
C91 C 0.1588(13) 1.122(2) -0.2426(10) 0.081(10) Uani 1 1 d . . .
H91A H 0.1560 1.1884 -0.2392 0.097 Uiso 1 1 calc R . .
H91B H 0.1500 1.1057 -0.2758 0.097 Uiso 1 1 calc R . .
O18 O 0.1271(5) 1.0766(19) -0.2098(8) 0.103(10) Uani 1 1 d . . .
C92 C 0.0822(13) 1.129(3) -0.2210(10) 0.090(11) Uani 1 1 d . . .
H92A H 0.0884 1.1942 -0.2166 0.108 Uiso 1 1 calc R . .
H92B H 0.0712 1.1187 -0.2544 0.108 Uiso 1 1 calc R . .
C93 C 0.0468(10) 1.099(2) -0.1897(9) 0.073(9) Uani 1 1 d . . .
H93A H 0.0403 1.0345 -0.1949 0.088 Uiso 1 1 calc R . .
H93B H 0.0163 1.1328 -0.1961 0.088 Uiso 1 1 calc R . .
O19 O 0.0635(5) 1.1140(10) -0.1403(5) 0.042(3) Uani 1 1 d . . .
C94 C 0.0227(7) 1.1119(16) -0.1097(7) 0.038(5) Uani 1 1 d . . .
H94A H 0.0012 1.0610 -0.1186 0.046 Uiso 1 1 calc R . .
H94B H 0.0039 1.1684 -0.1133 0.046 Uiso 1 1 calc R . .
C95 C 0.0408(8) 1.1016(13) -0.0594(7) 0.040(5) Uani 1 1 d . . .
H95A H 0.0666 1.1459 -0.0517 0.048 Uiso 1 1 calc R . .
H95B H 0.0143 1.1103 -0.0373 0.048 Uiso 1 1 calc R . .
O20 O 0.0592(5) 1.0124(9) -0.0561(5) 0.042(3) Uani 1 1 d . . .
C96 C 0.0703(6) 0.9807(12) -0.0105(7) 0.028(4) Uani 1 1 d . . .
C97 C 0.0688(7) 1.0310(13) 0.0300(7) 0.035(4) Uani 1 1 d . . .
H97 H 0.0597 1.0926 0.0285 0.042 Uiso 1 1 calc R . .
C98 C 0.0811(7) 0.9898(12) 0.0748(6) 0.029(4) Uani 1 1 d . . .
C99 C 0.0819(8) 1.0383(14) 0.1190(8) 0.041(5) Uani 1 1 d . . .
H99 H 0.0749 1.1008 0.1198 0.049 Uiso 1 1 calc R . .
C100 C 0.0928(9) 0.9933(17) 0.1585(8) 0.053(6) Uani 1 1 d . . .
H100 H 0.0938 1.0249 0.1878 0.063 Uiso 1 1 calc R . .
C101 C 0.1024(7) 0.9043(15) 0.1586(7) 0.037(5) Uani 1 1 d . . .
H101 H 0.1087 0.8751 0.1881 0.044 Uiso 1 1 calc R . .
N8 N 0.1032(6) 0.8552(9) 0.1183(6) 0.035(4) Uani 1 1 d . . .
C102 C 0.0933(7) 0.8979(13) 0.0763(7) 0.035(4) Uani 1 1 d . . .
C103 C 0.0954(7) 0.8486(11) 0.0343(7) 0.039(5) Uani 1 1 d . . .
H103 H 0.1045 0.7870 0.0350 0.046 Uiso 1 1 calc R . .
C104 C 0.0840(8) 0.8902(13) -0.0079(7) 0.039(5) Uani 1 1 d . . .
H104 H 0.0855 0.8565 -0.0365 0.046 Uiso 1 1 calc R . .
Sb1 Sb 0.54974(5) 0.65694(9) 0.11253(6) 0.0408(4) Uani 1 1 d . . .
F1 F 0.4965(5) 0.5808(10) 0.1043(6) 0.070(4) Uani 1 1 d . . .
F2 F 0.6038(6) 0.7316(11) 0.1194(8) 0.092(6) Uani 1 1 d . . .
F3 F 0.5830(6) 0.5698(10) 0.1482(6) 0.073(4) Uani 1 1 d . . .
F4 F 0.5732(6) 0.6068(16) 0.0580(6) 0.096(6) Uani 1 1 d . . .
F5 F 0.5161(6) 0.7425(9) 0.0771(6) 0.075(5) Uani 1 1 d . . .
F6 F 0.5254(5) 0.7014(13) 0.1653(5) 0.080(5) Uani 1 1 d . . .
Sb2 Sb 0.37810(7) 0.43246(10) 0.21965(5) 0.0492(4) Uani 1 1 d . . .
F7 F 0.3274(7) 0.3618(11) 0.1943(6) 0.082(5) Uani 1 1 d . . .
F8 F 0.4263(8) 0.5063(15) 0.2452(8) 0.115(8) Uani 1 1 d . . .
F9 F 0.3777(9) 0.4898(13) 0.1615(6) 0.103(7) Uani 1 1 d . . .
F10 F 0.3319(8) 0.5130(10) 0.2410(8) 0.104(7) Uani 1 1 d . . .
F11 F 0.3759(6) 0.3690(10) 0.2769(5) 0.075(5) Uani 1 1 d . . .
F12 F 0.4225(7) 0.3510(10) 0.1966(6) 0.082(5) Uani 1 1 d . . .
Sb3 Sb 0.04597(6) 0.32276(10) 0.11426(7) 0.0530(5) Uani 1 1 d . . .
F13 F -0.0137(5) 0.3804(10) 0.1103(6) 0.065(4) Uani 1 1 d . . .
F14 F 0.1048(6) 0.2635(13) 0.1191(8) 0.104(7) Uani 1 1 d . . .
F15 F 0.0670(6) 0.3934(11) 0.0643(6) 0.076(5) Uani 1 1 d . . .
F16 F 0.0700(6) 0.4089(9) 0.1569(5) 0.065(4) Uani 1 1 d . . .
F17 F 0.0238(7) 0.2379(10) 0.0705(8) 0.110(8) Uani 1 1 d . . .
F18 F 0.0235(6) 0.2522(13) 0.1638(9) 0.117(8) Uani 1 1 d . . .
Sb4 Sb 0.15459(7) 0.42536(11) 0.80676(6) 0.0532(5) Uani 1 1 d . . .
F19 F 0.2015(7) 0.5043(12) 0.7872(9) 0.107(7) Uani 1 1 d . . .
F20 F 0.1085(5) 0.3469(12) 0.8268(6) 0.071(4) Uani 1 1 d . . .
F21 F 0.1541(8) 0.3676(14) 0.7491(6) 0.107(7) Uani 1 1 d . . .
F22 F 0.2015(6) 0.3489(11) 0.8323(7) 0.082(5) Uani 1 1 d . . .
F23 F 0.1518(9) 0.4848(16) 0.8644(6) 0.117(8) Uani 1 1 d . . .
F24 F 0.1098(8) 0.5043(15) 0.7817(6) 0.105(7) Uani 1 1 d . . .

loop_
_atom_site_aniso_label
_atom_site_aniso_U_11
_atom_site_aniso_U_22
_atom_site_aniso_U_33
_atom_site_aniso_U_23
_atom_site_aniso_U_13
_atom_site_aniso_U_12
Ag1 0.0388(8) 0.0274(7) 0.0430(9) -0.0049(6) 0.0059(7) -0.0093(6)
Ag2 0.0474(10) 0.0468(10) 0.0505(10) -0.0203(8) -0.0021(8) 0.0074(8)
Ag3 0.0431(9) 0.0267(7) 0.0400(8) 0.0067(6) 0.0036(7) -0.0043(6)
Ag4 0.0436(9) 0.0350(8) 0.0497(10) 0.0122(7) 0.0050(7) 0.0104(7)
N1 0.008(6) 0.040(9) 0.034(8) -0.005(7) -0.002(6) -0.008(6)
C1 0.058(15) 0.055(14) 0.035(12) -0.006(11) 0.010(10) -0.013(12)
C2 0.047(12) 0.034(11) 0.042(12) 0.008(9) 0.006(10) 0.007(9)
C3 0.049(12) 0.029(10) 0.038(11) 0.004(8) 0.005(9) -0.008(9)
C4 0.024(9) 0.021(9) 0.040(11) 0.007(8) -0.001(8) -0.007(7)
C5 0.029(9) 0.018(8) 0.054(12) -0.010(8) -0.003(9) -0.013(7)
C6 0.033(10) 0.026(9) 0.022(9) -0.007(7) -0.002(7) -0.003(7)
C7 0.063(14) 0.015(9) 0.045(12) -0.001(8) 0.021(10) -0.005(9)
C8 0.038(11) 0.021(9) 0.049(12) -0.004(8) 0.008(9) -0.007(8)
C9 0.036(10) 0.008(8) 0.057(13) -0.006(8) -0.001(9) 0.000(7)
O1 0.040(8) 0.026(7) 0.048(8) -0.014(6) -0.003(6) -0.009(6)
C10 0.026(9) 0.030(10) 0.046(12) -0.008(8) 0.001(8) -0.010(8)
C11 0.039(11) 0.030(10) 0.045(12) -0.008(9) 0.015(9) -0.004(8)
O2 0.034(7) 0.030(7) 0.035(7) 0.003(6) 0.001(6) -0.003(6)
C12 0.057(14) 0.036(12) 0.048(13) 0.000(10) 0.015(11) 0.000(10)
C13 0.054(14) 0.058(15) 0.044(13) -0.009(11) 0.007(11) -0.005(12)
O3 0.051(9) 0.021(6) 0.043(8) 0.002(6) 0.002(7) 0.002(6)
C14 0.044(12) 0.030(10) 0.034(10) 0.013(8) 0.002(9) -0.006(9)
C15 0.044(12) 0.050(13) 0.029(10) 0.007(9) 0.012(9) 0.000(10)
O4 0.045(9) 0.059(10) 0.033(8) -0.008(7) 0.002(6) 0.002(7)
C16 0.10(2) 0.036(12) 0.042(13) 0.000(10) -0.004(13) 0.016(13)
C17 0.034(12) 0.075(17) 0.040(12) 0.020(12) -0.006(9) 0.012(11)
O5 0.058(10) 0.050(9) 0.040(9) 0.001(7) 0.007(7) 0.003(8)
C18 0.043(11) 0.041(11) 0.027(10) 0.003(8) 0.005(8) -0.005(9)
C19 0.087(18) 0.021(10) 0.044(13) 0.003(9) 0.009(12) 0.024(11)
C20 0.057(13) 0.013(8) 0.040(11) -0.004(7) -0.014(9) -0.010(8)
C21 0.094(19) 0.011(9) 0.053(14) 0.003(9) 0.012(13) -0.001(10)
C22 0.077(17) 0.018(10) 0.057(15) 0.003(9) -0.017(12) -0.015(10)
C23 0.055(14) 0.043(13) 0.047(13) -0.007(10) -0.007(11) -0.015(11)
N2 0.061(12) 0.031(9) 0.041(10) -0.011(8) 0.006(9) -0.026(8)
C24 0.029(10) 0.031(10) 0.046(12) -0.008(9) 0.013(9) -0.004(8)
C25 0.034(10) 0.022(9) 0.050(13) -0.003(8) -0.001(9) 0.000(8)
C26 0.034(11) 0.025(10) 0.064(15) -0.006(9) -0.003(10) 0.002(8)
N3 0.038(9) 0.012(7) 0.047(10) 0.003(6) 0.004(7) -0.006(6)
C27 0.025(9) 0.011(8) 0.066(14) 0.000(8) 0.006(9) 0.006(7)
C28 0.031(11) 0.038(12) 0.066(15) 0.012(11) -0.002(10) 0.006(9)
C29 0.046(13) 0.031(11) 0.079(17) 0.016(11) 0.001(12) -0.002(10)
C30 0.034(10) 0.041(12) 0.037(11) 0.000(9) 0.011(9) -0.013(9)
C31 0.035(12) 0.038(12) 0.083(18) -0.016(12) 0.014(11) -0.007(9)
C32 0.030(10) 0.022(9) 0.047(12) -0.004(8) -0.003(8) -0.003(7)
C33 0.053(13) 0.031(11) 0.049(13) -0.012(9) 0.006(10) 0.000(10)
C34 0.036(11) 0.034(11) 0.036(11) 0.003(8) 0.000(8) 0.008(8)
C35 0.036(10) 0.028(10) 0.035(10) -0.011(8) -0.001(8) 0.009(8)
O6 0.028(8) 0.049(9) 0.084(12) -0.023(9) 0.011(8) -0.001(7)
C36 0.044(13) 0.049(14) 0.082(18) -0.034(13) 0.015(12) -0.010(11)
C37 0.043(13) 0.047(14) 0.073(18) 0.006(12) -0.005(12) -0.012(11)
O7 0.044(9) 0.053(10) 0.062(11) -0.016(8) 0.011(8) -0.004(7)
C38 0.052(16) 0.10(2) 0.09(2) -0.021(19) 0.007(15) 0.046(16)
C39 0.047(15) 0.055(16) 0.12(3) 0.016(16) -0.004(16) -0.024(13)
O8 0.064(11) 0.089(14) 0.032(8) 0.022(9) -0.002(8) 0.022(10)
C40 0.029(12) 0.13(3) 0.056(16) 0.010(17) 0.007(11) -0.006(14)
C41 0.029(12) 0.13(3) 0.056(16) 0.010(17) 0.007(11) -0.006(14)
O9 0.046(9) 0.059(10) 0.038(8) 0.006(7) 0.005(7) 0.000(7)
C42 0.057(15) 0.067(17) 0.046(14) 0.005(12) -0.009(11) -0.022(13)
C43 0.052(13) 0.026(10) 0.049(13) 0.007(9) -0.005(10) -0.008(9)
O10 0.036(8) 0.033(7) 0.048(8) 0.008(6) 0.005(6) -0.004(6)
C44 0.048(12) 0.032(10) 0.030(10) -0.011(8) 0.000(9) -0.012(9)
C45 0.053(12) 0.022(9) 0.023(9) 0.005(7) -0.012(8) 0.002(8)
C46 0.038(10) 0.018(8) 0.038(11) -0.008(7) 0.004(8) -0.006(8)
C47 0.041(11) 0.018(8) 0.031(10) 0.009(7) 0.004(8) 0.005(8)
C48 0.037(11) 0.034(11) 0.046(12) 0.007(9) 0.002(9) 0.005(9)
C49 0.018(9) 0.039(11) 0.053(13) 0.001(9) -0.014(8) -0.008(8)
N4 0.049(10) 0.028(8) 0.024(8) 0.008(6) -0.006(7) 0.003(7)
C50 0.048(12) 0.014(8) 0.031(10) -0.002(7) 0.003(8) 0.005(8)
C51 0.026(10) 0.049(12) 0.034(11) 0.005(9) -0.007(8) 0.005(9)
C52 0.042(11) 0.015(9) 0.059(13) 0.014(8) 0.008(10) 0.010(8)
N5 0.075(15) 0.072(14) 0.020(9) -0.004(9) 0.012(9) -0.013(12)
C53 0.026(10) 0.071(16) 0.041(12) 0.005(11) -0.005(9) -0.014(10)
C54 0.035(12) 0.073(18) 0.053(14) 0.009(12) 0.014(10) -0.025(12)
C55 0.029(10) 0.041(12) 0.054(13) 0.003(10) -0.001(9) -0.016(9)
C56 0.034(10) 0.030(10) 0.035(10) -0.003(8) 0.003(8) 0.003(8)
C57 0.029(9) 0.022(9) 0.041(11) 0.012(8) 0.003(8) 0.004(7)
C58 0.048(11) 0.008(7) 0.030(10) 0.003(7) -0.002(8) -0.004(7)
C59 0.033(10) 0.025(9) 0.030(10) 0.001(7) -0.007(8) -0.006(8)
C60 0.047(13) 0.040(12) 0.041(12) -0.008(9) -0.004(10) 0.009(10)
C61 0.043(11) 0.023(9) 0.021(9) 0.007(7) 0.006(8) 0.012(8)
O11 0.051(9) 0.007(5) 0.051(8) -0.004(5) 0.002(7) 0.003(5)
C62 0.070(15) 0.027(10) 0.032(11) -0.009(8) -0.002(10) -0.004(10)
C63 0.049(12) 0.050(12) 0.011(8) -0.008(8) 0.002(8) 0.020(10)
O12 0.030(7) 0.033(7) 0.041(8) -0.003(6) 0.003(6) 0.003(6)
C64 0.029(10) 0.035(11) 0.054(13) -0.010(9) -0.012(9) 0.001(8)
C65 0.022(9) 0.046(12) 0.056(13) -0.018(10) 0.011(9) 0.004(8)
O13 0.026(7) 0.035(7) 0.043(8) -0.009(6) 0.008(6) 0.002(6)
C66 0.027(10) 0.038(12) 0.074(16) 0.005(11) -0.002(10) -0.010(9)
C67 0.037(11) 0.030(10) 0.048(12) 0.002(9) 0.000(9) 0.000(8)
O14 0.031(7) 0.038(7) 0.031(7) -0.005(6) -0.001(6) 0.001(6)
C68 0.046(12) 0.024(9) 0.035(11) 0.006(8) 0.010(9) 0.005(8)
C69 0.043(12) 0.038(11) 0.032(10) 0.010(9) 0.013(9) -0.007(9)
O15 0.036(7) 0.029(7) 0.049(8) -0.001(6) 0.021(6) 0.001(6)
C70 0.062(14) 0.034(11) 0.029(10) -0.001(8) 0.000(9) -0.020(10)
C71 0.038(11) 0.034(11) 0.048(12) -0.001(9) 0.016(9) 0.003(9)
C72 0.058(14) 0.031(11) 0.045(13) 0.004(9) 0.001(10) 0.003(10)
C73 0.048(13) 0.032(11) 0.080(18) 0.007(11) 0.017(12) -0.001(10)
C74 0.051(14) 0.015(9) 0.084(18) -0.010(10) 0.006(12) -0.006(9)
C75 0.051(14) 0.033(12) 0.076(17) 0.005(11) 0.024(12) -0.017(10)
N6 0.038(9) 0.038(9) 0.037(9) -0.021(7) 0.007(7) -0.006(7)
C76 0.035(11) 0.036(11) 0.033(10) -0.005(8) 0.009(8) 0.017(9)
C77 0.061(14) 0.031(10) 0.026(10) 0.004(8) -0.003(9) 0.005(10)
C78 0.042(11) 0.022(9) 0.032(10) 0.001(7) 0.009(8) 0.004(8)
N7 0.043(9) 0.025(8) 0.029(8) 0.010(6) 0.009(7) 0.005(7)
C79 0.033(10) 0.034(11) 0.043(12) 0.003(9) 0.009(9) -0.001(8)
C80 0.040(12) 0.034(11) 0.067(16) -0.009(11) -0.007(11) -0.007(9)
C81 0.081(17) 0.022(10) 0.046(13) 0.016(9) -0.012(12) -0.005(10)
C82 0.037(10) 0.014(8) 0.042(11) -0.002(7) -0.007(8) -0.010(7)
C83 0.042(11) 0.024(9) 0.045(12) 0.007(8) -0.008(9) -0.002(8)
C84 0.049(12) 0.020(9) 0.052(13) -0.005(9) 0.003(10) -0.013(9)
C85 0.023(9) 0.029(9) 0.041(11) -0.001(8) -0.006(8) 0.007(7)
C86 0.042(11) 0.024(9) 0.036(11) 0.014(8) 0.004(9) 0.003(8)
C87 0.024(9) 0.018(8) 0.047(11) 0.001(8) 0.013(8) -0.005(7)
O16 0.046(8) 0.036(8) 0.044(8) 0.004(6) -0.004(7) -0.013(7)
C88 0.043(12) 0.050(13) 0.032(11) 0.023(10) -0.011(9) -0.011(10)
C89 0.050(13) 0.026(10) 0.063(15) 0.010(10) -0.025(11) -0.016(9)
O17 0.040(8) 0.042(8) 0.051(9) 0.001(7) -0.008(7) -0.014(7)
C90 0.10(2) 0.08(2) 0.042(14) -0.004(14) 0.032(15) 0.002(17)
C91 0.13(3) 0.064(19) 0.049(16) -0.016(14) 0.000(18) 0.036(19)
O18 0.015(7) 0.20(3) 0.091(15) -0.106(17) -0.001(8) -0.013(11)
C92 0.12(3) 0.10(3) 0.043(16) -0.018(17) -0.035(18) 0.01(2)
C93 0.056(16) 0.12(3) 0.046(15) 0.023(16) -0.025(13) -0.016(16)
O19 0.031(7) 0.047(9) 0.048(9) 0.004(7) 0.002(6) 0.004(6)
C94 0.027(10) 0.060(14) 0.026(10) 0.004(9) 0.000(8) 0.014(9)
C95 0.049(12) 0.028(10) 0.043(12) 0.005(9) 0.012(10) 0.013(9)
O20 0.054(9) 0.031(7) 0.039(8) 0.013(6) -0.001(7) 0.014(7)
C96 0.023(9) 0.024(9) 0.037(10) 0.006(8) -0.007(7) 0.010(7)
C97 0.045(11) 0.030(10) 0.031(10) 0.017(8) 0.007(8) 0.017(9)
C98 0.035(10) 0.020(8) 0.031(10) 0.001(7) -0.013(8) 0.003(7)
C99 0.049(12) 0.028(10) 0.046(12) 0.004(9) 0.005(10) 0.008(9)
C100 0.074(17) 0.056(15) 0.028(11) -0.012(10) -0.004(11) -0.014(13)
C101 0.033(10) 0.049(13) 0.028(10) 0.009(9) -0.008(8) 0.005(9)
N8 0.047(10) 0.004(6) 0.056(11) 0.001(6) 0.012(8) 0.003(6)
C102 0.025(9) 0.033(10) 0.048(12) 0.001(9) -0.002(8) -0.002(8)
C103 0.053(13) 0.030(10) 0.033(11) -0.017(8) 0.009(9) -0.006(9)
C104 0.053(13) 0.030(10) 0.033(11) -0.017(8) 0.009(9) -0.006(9)
Sb1 0.0351(7) 0.0292(7) 0.0575(9) -0.0001(6) -0.0048(6) 0.0009(6)
F1 0.056(9) 0.051(9) 0.101(12) 0.001(8) -0.030(8) 0.000(7)
F2 0.069(11) 0.053(10) 0.152(18) 0.014(10) -0.018(11) -0.034(8)
F3 0.091(12) 0.057(9) 0.070(10) 0.002(8) 0.001(8) 0.034(8)
F4 0.073(11) 0.155(19) 0.059(10) -0.014(11) 0.002(8) 0.023(12)
F5 0.069(10) 0.036(8) 0.116(13) 0.002(8) -0.046(9) 0.000(7)
F6 0.053(9) 0.124(15) 0.061(9) -0.026(9) -0.013(7) 0.057(9)
Sb2 0.0799(12) 0.0259(7) 0.0424(8) 0.0015(6) 0.0116(8) 0.0003(7)
F7 0.098(13) 0.052(9) 0.096(13) -0.018(9) -0.009(10) -0.002(9)
F8 0.119(17) 0.101(16) 0.126(17) -0.027(13) 0.026(14) -0.054(13)
F9 0.17(2) 0.083(13) 0.054(10) 0.015(9) 0.011(11) 0.004(13)
F10 0.123(16) 0.032(8) 0.162(19) 0.011(10) 0.057(14) 0.016(9)
F11 0.109(13) 0.058(9) 0.060(9) 0.011(7) 0.034(9) 0.025(9)
F12 0.111(14) 0.045(9) 0.093(12) 0.014(8) 0.041(10) 0.002(9)
Sb3 0.0402(8) 0.0280(7) 0.0902(13) -0.0016(8) -0.0066(8) -0.0002(6)
F13 0.044(8) 0.056(9) 0.094(11) -0.010(8) -0.009(7) 0.004(7)
F14 0.068(11) 0.069(12) 0.17(2) 0.003(12) -0.012(12) 0.036(9)
F15 0.063(10) 0.073(11) 0.092(12) 0.018(9) 0.016(9) -0.005(8)
F16 0.075(10) 0.047(8) 0.074(10) -0.003(7) -0.007(8) -0.012(7)
F17 0.112(15) 0.033(8) 0.18(2) -0.046(11) -0.048(14) 0.030(9)
F18 0.070(11) 0.087(13) 0.19(2) 0.089(15) 0.004(13) -0.019(10)
Sb4 0.0782(12) 0.0357(8) 0.0461(9) 0.0000(7) 0.0092(8) 0.0052(8)
F19 0.098(14) 0.052(10) 0.17(2) 0.011(12) 0.030(14) -0.021(10)
F20 0.051(8) 0.084(11) 0.079(11) -0.013(9) 0.001(7) 0.010(8)
F21 0.156(19) 0.111(15) 0.057(10) -0.037(10) 0.048(11) -0.059(14)
F22 0.079(11) 0.049(9) 0.118(14) 0.016(9) 0.001(10) 0.010(8)
F23 0.18(2) 0.129(18) 0.043(10) -0.019(11) 0.014(11) 0.009(16)
F24 0.132(17) 0.125(17) 0.056(10) 0.006(10) -0.017(10) 0.066(14)

loop_
_atom_type_symbol
_atom_type_description
_atom_type_scat_dispersion_real
_atom_type_scat_dispersion_imag
_atom_type_scat_source
C C 0.0033 0.0016 'International Tables Vol C Tables 4.2.6.8 and 6.1.1.4'
H H 0.0000 0.0000 'International Tables Vol C Tables 4.2.6.8 and 6.1.1.4'
N N 0.0061 0.0033 'International Tables Vol C Tables 4.2.6.8 and 6.1.1.4'
O O 0.0106 0.0060 'International Tables Vol C Tables 4.2.6.8 and 6.1.1.4'
Ag Ag -0.8971 1.1015 'International Tables Vol C Tables 4.2.6.8 and 6.1.1.4'
F F 0.0171 0.0103 'International Tables Vol C Tables 4.2.6.8 and 6.1.1.4'
Sb Sb -0.5866 1.5461 'International Tables Vol C Tables 4.2.6.8 and 6.1.1.4'

loop_
_geom_angle_atom_site_label_1
_geom_angle_atom_site_label_2
_geom_angle_atom_site_label_3
_geom_angle
_geom_angle_site_symmetry_1
_geom_angle_site_symmetry_3
_geom_angle_publ_flag
N1 Ag1 N3 154.6(5) . . ?
N2 Ag2 N5 147.8(7) . . ?
N2 Ag2 O18 118.7(7) . . ?
N5 Ag2 O18 92.5(7) . . ?
N7 Ag3 N4 153.2(6) . . ?
N6 Ag4 N8 146.5(6) . . ?
C1 N1 C9 117.8(17) . . ?
C1 N1 Ag1 125.2(14) . . ?
C9 N1 Ag1 116.7(12) . . ?
N1 C1 C2 127(2) . . ?
N1 C1 H1 116.7 . . ?
C2 C1 H1 116.7 . . ?
C3 C2 C1 119(2) . . ?
C3 C2 H2 120.5 . . ?
C1 C2 H2 120.5 . . ?
C2 C3 C4 118.2(19) . . ?
C2 C3 H3 120.9 . . ?
C4 C3 H3 120.9 . . ?
C3 C4 C9 119.6(18) . . ?
C3 C4 C5 123.7(17) . . ?
C9 C4 C5 116.5(17) . . ?
C6 C5 C4 119.9(16) . . ?
C6 C5 H5 120.1 . . ?
C4 C5 H5 120.1 . . ?
C5 C6 O1 126.4(16) . . ?
C5 C6 C7 123.9(17) . . ?
O1 C6 C7 109.8(16) . . ?
C8 C7 C6 116.3(18) . . ?
C8 C7 H7 121.8 . . ?
C6 C7 H7 121.8 . . ?
C7 C8 C9 122.8(18) . . ?
C7 C8 H8 118.6 . . ?
C9 C8 H8 118.6 . . ?
C8 C9 N1 120.8(16) . . ?
C8 C9 C4 120.2(18) . . ?
N1 C9 C4 118.7(18) . . ?
C6 O1 C10 115.9(15) . . ?
O1 C10 C11 107.7(16) . . ?
O1 C10 H10A 110.2 . . ?
C11 C10 H10A 110.2 . . ?
O1 C10 H10B 110.2 . . ?
C11 C10 H10B 110.2 . . ?
H10A C10 H10B 108.5 . . ?
O2 C11 C10 104.5(16) . . ?
O2 C11 H11A 110.9 . . ?
C10 C11 H11A 110.9 . . ?
O2 C11 H11B 110.9 . . ?
C10 C11 H11B 110.9 . . ?
H11A C11 H11B 108.9 . . ?
C11 O2 C12 110.8(15) . . ?
C13 C12 O2 105.9(19) . . ?
C13 C12 H12A 110.6 . . ?
O2 C12 H12A 110.6 . . ?
C13 C12 H12B 110.6 . . ?
O2 C12 H12B 110.6 . . ?
H12A C12 H12B 108.7 . . ?
C12 C13 O3 110(2) . . ?
C12 C13 H13A 109.6 . . ?
O3 C13 H13A 109.6 . . ?
C12 C13 H13B 109.6 . . ?
O3 C13 H13B 109.6 . . ?
H13A C13 H13B 108.1 . . ?
C14 O3 C13 116.6(15) . . ?
O3 C14 C15 113.7(15) . . ?
O3 C14 H14A 108.8 . . ?
C15 C14 H14A 108.8 . . ?
O3 C14 H14B 108.8 . . ?
C15 C14 H14B 108.8 . . ?
H14A C14 H14B 107.7 . . ?
O4 C15 C14 109.5(18) . . ?
O4 C15 H15A 109.8 . . ?
C14 C15 H15A 109.8 . . ?
O4 C15 H15B 109.8 . . ?
C14 C15 H15B 109.8 . . ?
H15A C15 H15B 108.2 . . ?
C15 O4 C16 112.3(16) . . ?
C17 C16 O4 107.9(19) . . ?
C17 C16 H16A 110.1 . . ?
O4 C16 H16A 110.1 . . ?
C17 C16 H16B 110.1 . . ?
O4 C16 H16B 110.1 . . ?
H16A C16 H16B 108.4 . . ?
C16 C17 O5 114.9(19) . . ?
C16 C17 H17A 108.5 . . ?
O5 C17 H17A 108.5 . . ?
C16 C17 H17B 108.5 . . ?
O5 C17 H17B 108.5 . . ?
H17A C17 H17B 107.5 . . ?
C18 O5 C17 119.0(17) . . ?
C26 C18 O5 115.0(19) . . ?
C26 C18 C19 121(2) . . ?
O5 C18 C19 123.6(19) . . ?
C18 C19 C20 117.7(19) . . ?
C18 C19 H19 121.1 . . ?
C20 C19 H19 121.1 . . ?
C24 C20 C19 121.7(18) . . ?
C24 C20 C21 117.0(19) . . ?
C19 C20 C21 121.3(18) . . ?
C22 C21 C20 119(2) . . ?
C22 C21 H21 120.5 . . ?
C20 C21 H21 120.5 . . ?
C21 C22 C23 120(2) . . ?
C21 C22 H22 120.1 . . ?
C23 C22 H22 120.1 . . ?
N2 C23 C22 121(2) . . ?
N2 C23 H23 119.3 . . ?
C22 C23 H23 119.3 . . ?
C24 N2 C23 119.1(18) . . ?
C24 N2 Ag2 123.2(14) . . ?
C23 N2 Ag2 116.1(15) . . ?
N2 C24 C20 123.0(19) . . ?
N2 C24 C25 119.6(18) . . ?
C20 C24 C25 117.3(19) . . ?
C26 C25 C24 119.0(18) . . ?
C26 C25 H25 120.5 . . ?
C24 C25 H25 120.5 . . ?
C18 C26 C25 122.9(19) . . ?
C18 C26 H26 118.5 . . ?
C25 C26 H26 118.5 . . ?
C27 N3 C35 121.1(16) . . ?
C27 N3 Ag1 115.4(13) . . ?
C35 N3 Ag1 123.3(12) . . ?
N3 C27 C28 121.3(18) . . ?
N3 C27 H27 119.4 . . ?
C28 C27 H27 119.4 . . ?
C29 C28 C27 120(2) . . ?
C29 C28 H28 120.0 . . ?
C27 C28 H28 120.0 . . ?
C28 C29 C30 118(2) . . ?
C28 C29 H29 121.0 . . ?
C30 C29 H29 121.0 . . ?
C35 C30 C31 122(2) . . ?
C35 C30 C29 117.8(18) . . ?
C31 C30 C29 120.0(19) . . ?
C32 C31 C30 120(2) . . ?
C32 C31 H31 120.1 . . ?
C30 C31 H31 120.1 . . ?
C31 C32 O6 126.3(18) . . ?
C31 C32 C33 120.0(19) . . ?
O6 C32 C33 113.7(17) . . ?
C34 C33 C32 120.8(19) . . ?
C34 C33 H33 119.6 . . ?
C32 C33 H33 119.6 . . ?
C33 C34 C35 119.7(19) . . ?
C33 C34 H34 120.2 . . ?
C35 C34 H34 120.2 . . ?
N3 C35 C30 121.6(17) . . ?
N3 C35 C34 121.0(18) . . ?
C30 C35 C34 117.4(18) . . ?
C32 O6 C36 115.1(16) . . ?
O6 C36 C37 109.3(19) . . ?
O6 C36 H36A 109.8 . . ?
C37 C36 H36A 109.8 . . ?
O6 C36 H36B 109.8 . . ?
C37 C36 H36B 109.8 . . ?
H36A C36 H36B 108.3 . . ?
O7 C37 C36 110(2) . . ?
O7 C37 H37A 109.8 . . ?
C36 C37 H37A 109.8 . . ?
O7 C37 H37B 109.8 . . ?
C36 C37 H37B 109.8 . . ?
H37A C37 H37B 108.2 . . ?
C37 O7 C38 109(2) . . ?
O7 C38 C39 107(2) . . ?
O7 C38 H38A 110.4 . . ?
C39 C38 H38A 110.4 . . ?
O7 C38 H38B 110.4 . . ?
C39 C38 H38B 110.4 . . ?
H38A C38 H38B 108.6 . . ?
O8 C39 C38 109(2) . . ?
O8 C39 H39A 109.9 . . ?
C38 C39 H39A 109.9 . . ?
O8 C39 H39B 109.9 . . ?
C38 C39 H39B 109.9 . . ?
H39A C39 H39B 108.3 . . ?
C39 O8 C40 101(2) . . ?
C41 C40 O8 108(3) . . ?
C41 C40 H40A 110.0 . . ?
O8 C40 H40A 110.0 . . ?
C41 C40 H40B 110.0 . . ?
O8 C40 H40B 110.0 . . ?
H40A C40 H40B 108.4 . . ?
O9 C41 C40 117(3) . . ?
O9 C41 H41A 108.0 . . ?
C40 C41 H41A 108.0 . . ?
O9 C41 H41B 108.0 . . ?
C40 C41 H41B 108.0 . . ?
H41A C41 H41B 107.2 . . ?
C41 O9 C42 113.7(19) . . ?
O9 C42 C43 110.9(19) . . ?
O9 C42 H42A 109.5 . . ?
C43 C42 H42A 109.5 . . ?
O9 C42 H42B 109.5 . . ?
C43 C42 H42B 109.5 . . ?
H42A C42 H42B 108.1 . . ?
O10 C43 C42 104.5(18) . . ?
O10 C43 H43A 110.9 . . ?
C42 C43 H43A 110.9 . . ?
O10 C43 H43B 110.9 . . ?
C42 C43 H43B 110.9 . . ?
H43A C43 H43B 108.9 . . ?
C44 O10 C43 114.3(16) . . ?
C45 C44 O10 129.1(19) . . ?
C45 C44 C52 121.8(19) . . ?
O10 C44 C52 109.1(18) . . ?
C44 C45 C46 122.3(17) . . ?
C44 C45 H45 118.9 . . ?
C46 C45 H45 118.9 . . ?
C47 C46 C45 122.6(17) . . ?
C47 C46 C50 120.7(18) . . ?
C45 C46 C50 116.7(17) . . ?
C46 C47 C48 118.5(17) . . ?
C46 C47 H47 120.7 . . ?
C48 C47 H47 120.7 . . ?
C49 C48 C47 118.5(18) . . ?
C49 C48 H48 120.7 . . ?
C47 C48 H48 120.7 . . ?
N4 C49 C48 121.9(18) . . ?
N4 C49 H49 119.0 . . ?
C48 C49 H49 119.0 . . ?
C50 N4 C49 120.5(16) . . ?
C50 N4 Ag3 118.4(12) . . ?
C49 N4 Ag3 120.7(13) . . ?
N4 C50 C51 122.4(17) . . ?
N4 C50 C46 119.5(17) . . ?
C51 C50 C46 118.0(18) . . ?
C52 C51 C50 124(2) . . ?
C52 C51 H51 117.8 . . ?
C50 C51 H51 117.8 . . ?
C51 C52 C44 116.8(19) . . ?
C51 C52 H52 121.6 . . ?
C44 C52 H52 121.6 . . ?
C61 N5 C53 122(2) . . ?
C61 N5 Ag2 115.9(15) . . ?
C53 N5 Ag2 122.5(18) . . ?
N5 C53 C54 120(2) . . ?
N5 C53 H53 119.8 . . ?
C54 C53 H53 119.8 . . ?
C55 C54 C53 122(2) . . ?
C55 C54 H54 119.1 . . ?
C53 C54 H54 119.1 . . ?
C54 C55 C56 118(2) . . ?
C54 C55 H55 121.1 . . ?
C56 C55 H55 121.1 . . ?
C57 C56 C61 124.5(18) . . ?
C57 C56 C55 118.0(18) . . ?
C61 C56 C55 117.5(18) . . ?
C56 C57 C58 117.1(17) . . ?
C56 C57 H57 121.4 . . ?
C58 C57 H57 121.4 . . ?
O11 C58 C57 129.0(15) . . ?
O11 C58 C59 112.7(16) . . ?
C57 C58 C59 118.2(17) . . ?
C60 C59 C58 124.8(19) . . ?
C60 C59 H59 117.6 . . ?
C58 C59 H59 117.6 . . ?
C59 C60 C61 119.2(19) . . ?
C59 C60 H60 120.4 . . ?
C61 C60 H60 120.4 . . ?
N5 C61 C56 120.7(19) . . ?
N5 C61 C60 123.2(18) . . ?
C56 C61 C60 116.1(17) . . ?
C58 O11 C62 115.9(15) . . ?
O11 C62 C63 104.9(17) . . ?
O11 C62 H62A 110.8 . . ?
C63 C62 H62A 110.8 . . ?
O11 C62 H62B 110.8 . . ?
C63 C62 H62B 110.8 . . ?
H62A C62 H62B 108.8 . . ?
O12 C63 C62 106.3(14) . . ?
O12 C63 H63A 110.5 . . ?
C62 C63 H63A 110.5 . . ?
O12 C63 H63B 110.5 . . ?
C62 C63 H63B 110.5 . . ?
H63A C63 H63B 108.7 . . ?
C63 O12 C64 108.6(14) . . ?
O12 C64 C65 110.0(17) . . ?
O12 C64 H64A 109.7 . . ?
C65 C64 H64A 109.7 . . ?
O12 C64 H64B 109.7 . . ?
C65 C64 H64B 109.7 . . ?
H64A C64 H64B 108.2 . . ?
C64 C65 O13 112.2(17) . . ?
C64 C65 H65A 109.2 . . ?
O13 C65 H65A 109.2 . . ?
C64 C65 H65B 109.2 . . ?
O13 C65 H65B 109.2 . . ?
H65A C65 H65B 107.9 . . ?
C66 O13 C65 115.8(16) . . ?
O13 C66 C67 112.8(17) . . ?
O13 C66 H66A 109.0 . . ?
C67 C66 H66A 109.0 . . ?
O13 C66 H66B 109.0 . . ?
C67 C66 H66B 109.0 . . ?
H66A C66 H66B 107.8 . . ?
O14 C67 C66 110.7(16) . . ?
O14 C67 H67A 109.5 . . ?
C66 C67 H67A 109.5 . . ?
O14 C67 H67B 109.5 . . ?
C66 C67 H67B 109.5 . . ?
H67A C67 H67B 108.1 . . ?
C68 O14 C67 114.9(15) . . ?
O14 C68 C69 110.5(15) . . ?
O14 C68 H68A 109.5 . . ?
C69 C68 H68A 109.5 . . ?
O14 C68 H68B 109.5 . . ?
C69 C68 H68B 109.5 . . ?
H68A C68 H68B 108.1 . . ?
O15 C69 C68 109.6(16) . . ?
O15 C69 H69A 109.8 . . ?
C68 C69 H69A 109.8 . . ?
O15 C69 H69B 109.8 . . ?
C68 C69 H69B 109.8 . . ?
H69A C69 H69B 108.2 . . ?
C70 O15 C69 119.0(16) . . ?
O15 C70 C78 114.6(17) . . ?
O15 C70 C71 126(2) . . ?
C78 C70 C71 120(2) . . ?
C70 C71 C72 115.7(19) . . ?
C70 C71 H71 122.2 . . ?
C72 C71 H71 122.2 . . ?
C76 C72 C73 120(2) . . ?
C76 C72 C71 123(2) . . ?
C73 C72 C71 116(2) . . ?
C74 C73 C72 117(2) . . ?
C74 C73 H73 121.5 . . ?
C72 C73 H73 121.5 . . ?
C73 C74 C75 120(2) . . ?
C73 C74 H74 119.8 . . ?
C75 C74 H74 119.8 . . ?
N6 C75 C74 121(2) . . ?
N6 C75 H75 119.5 . . ?
C74 C75 H75 119.5 . . ?
C76 N6 C75 116.4(18) . . ?
C76 N6 Ag4 124.7(13) . . ?
C75 N6 Ag4 117.5(14) . . ?
C72 C76 N6 125(2) . . ?
C72 C76 C77 118(2) . . ?
N6 C76 C77 117.0(17) . . ?
C78 C77 C76 120.5(19) . . ?
C78 C77 H77 119.8 . . ?
C76 C77 H77 119.8 . . ?
C77 C78 C70 122.2(18) . . ?
C77 C78 H78 118.9 . . ?
C70 C78 H78 118.9 . . ?
C79 N7 C87 117.4(15) . . ?
C79 N7 Ag3 118.1(13) . . ?
C87 N7 Ag3 124.2(12) . . ?
N7 C79 C80 123.4(19) . . ?
N7 C79 H79 118.3 . . ?
C80 C79 H79 118.3 . . ?
C81 C80 C79 118.2(19) . . ?
C81 C80 H80 120.9 . . ?
C79 C80 H80 120.9 . . ?
C80 C81 C82 121.3(19) . . ?
C80 C81 H81 119.3 . . ?
C82 C81 H81 119.3 . . ?
C87 C82 C81 117.5(17) . . ?
C87 C82 C83 120.0(16) . . ?
C81 C82 C83 122.6(17) . . ?
C84 C83 C82 118.8(18) . . ?
C84 C83 H83 120.6 . . ?
C82 C83 H83 120.6 . . ?
C83 C84 O16 123.7(19) . . ?
C83 C84 C85 120.7(19) . . ?
O16 C84 C85 115.5(16) . . ?
C86 C85 C84 121.0(18) . . ?
C86 C85 H85 119.5 . . ?
C84 C85 H85 119.5 . . ?
C85 C86 C87 119.1(17) . . ?
C85 C86 H86 120.5 . . ?
C87 C86 H86 120.5 . . ?
C82 C87 N7 122.1(16) . . ?
C82 C87 C86 120.5(18) . . ?
N7 C87 C86 117.4(16) . . ?
C84 O16 C88 118.1(16) . . ?
O16 C88 C89 109.7(18) . . ?
O16 C88 H88A 109.7 . . ?
C89 C88 H88A 109.7 . . ?
O16 C88 H88B 109.7 . . ?
C89 C88 H88B 109.7 . . ?
H88A C88 H88B 108.2 . . ?
O17 C89 C88 111(2) . . ?
O17 C89 H89A 109.4 . . ?
C88 C89 H89A 109.4 . . ?
O17 C89 H89B 109.4 . . ?
C88 C89 H89B 109.4 . . ?
H89A C89 H89B 108.0 . . ?
C89 O17 C90 108.2(19) . . ?
O17 C90 C91 107(2) . . ?
O17 C90 H90A 110.3 . . ?
C91 C90 H90A 110.3 . . ?
O17 C90 H90B 110.3 . . ?
C91 C90 H90B 110.3 . . ?
H90A C90 H90B 108.6 . . ?
O18 C91 C90 107(2) . . ?
O18 C91 H91A 110.4 . . ?
C90 C91 H91A 110.4 . . ?
O18 C91 H91B 110.4 . . ?
C90 C91 H91B 110.4 . . ?
H91A C91 H91B 108.6 . . ?
C91 O18 C92 98(3) . . ?
C91 O18 Ag2 127.7(15) . . ?
C92 O18 Ag2 117.5(15) . . ?
C93 C92 O18 107(3) . . ?
C93 C92 H92A 110.3 . . ?
O18 C92 H92A 110.3 . . ?
C93 C92 H92B 110.3 . . ?
O18 C92 H92B 110.3 . . ?
H92A C92 H92B 108.5 . . ?
C92 C93 O19 110(2) . . ?
C92 C93 H93A 109.6 . . ?
O19 C93 H93A 109.6 . . ?
C92 C93 H93B 109.6 . . ?
O19 C93 H93B 109.6 . . ?
H93A C93 H93B 108.1 . . ?
C94 O19 C93 109.7(16) . . ?
O19 C94 C95 109.0(16) . . ?
O19 C94 H94A 109.9 . . ?
C95 C94 H94A 109.9 . . ?
O19 C94 H94B 109.9 . . ?
C95 C94 H94B 109.9 . . ?
H94A C94 H94B 108.3 . . ?
O20 C95 C94 105.4(17) . . ?
O20 C95 H95A 110.7 . . ?
C94 C95 H95A 110.7 . . ?
O20 C95 H95B 110.7 . . ?
C94 C95 H95B 110.7 . . ?
H95A C95 H95B 108.8 . . ?
C96 O20 C95 116.3(15) . . ?
C97 C96 O20 125.0(16) . . ?
C97 C96 C104 120.0(17) . . ?
O20 C96 C104 115.1(17) . . ?
C96 C97 C98 119.2(17) . . ?
C96 C97 H97 120.4 . . ?
C98 C97 H97 120.4 . . ?
C102 C98 C97 119.4(18) . . ?
C102 C98 C99 117.6(17) . . ?
C97 C98 C99 123.0(17) . . ?
C100 C99 C98 118(2) . . ?
C100 C99 H99 120.9 . . ?
C98 C99 H99 120.9 . . ?
C99 C100 C101 122(2) . . ?
C99 C100 H100 118.9 . . ?
C101 C100 H100 118.9 . . ?
C100 C101 N8 122.6(18) . . ?
C100 C101 H101 118.7 . . ?
N8 C101 H101 118.7 . . ?
C101 N8 C102 118.0(16) . . ?
C101 N8 Ag4 123.5(13) . . ?
C102 N8 Ag4 118.5(13) . . ?
N8 C102 C103 118.7(17) . . ?
N8 C102 C98 121.2(18) . . ?
C103 C102 C98 120.1(18) . . ?
C104 C103 C102 119.1(16) . . ?
C104 C103 H103 120.5 . . ?
C102 C103 H103 120.5 . . ?
C103 C104 C96 122.2(17) . . ?
C103 C104 H104 118.9 . . ?
C96 C104 H104 118.9 . . ?
F6 Sb1 F5 89.8(8) . . ?
F6 Sb1 F4 177.6(10) . . ?
F5 Sb1 F4 90.8(9) . . ?
F6 Sb1 F3 90.2(7) . . ?
F5 Sb1 F3 179.3(7) . . ?
F4 Sb1 F3 89.2(8) . . ?
F6 Sb1 F1 90.3(8) . . ?
F5 Sb1 F1 88.3(6) . . ?
F4 Sb1 F1 87.4(8) . . ?
F3 Sb1 F1 91.1(7) . . ?
F6 Sb1 F2 91.2(9) . . ?
F5 Sb1 F2 91.9(7) . . ?
F4 Sb1 F2 91.1(9) . . ?
F3 Sb1 F2 88.7(8) . . ?
F1 Sb1 F2 178.5(9) . . ?
F9 Sb2 F8 93.0(10) . . ?
F9 Sb2 F12 88.4(8) . . ?
F8 Sb2 F12 92.6(9) . . ?
F9 Sb2 F10 90.5(9) . . ?
F8 Sb2 F10 89.3(10) . . ?
F12 Sb2 F10 177.8(10) . . ?
F9 Sb2 F11 176.4(9) . . ?
F8 Sb2 F11 90.6(9) . . ?
F12 Sb2 F11 91.0(7) . . ?
F10 Sb2 F11 90.0(8) . . ?
F9 Sb2 F7 86.6(9) . . ?
F8 Sb2 F7 177.5(9) . . ?
F12 Sb2 F7 89.9(8) . . ?
F10 Sb2 F7 88.2(9) . . ?
F11 Sb2 F7 89.8(8) . . ?
F17 Sb3 F14 89.7(9) . . ?
F17 Sb3 F13 90.0(7) . . ?
F14 Sb3 F13 178.7(9) . . ?
F17 Sb3 F16 178.0(9) . . ?
F14 Sb3 F16 89.2(8) . . ?
F13 Sb3 F16 91.1(7) . . ?
F17 Sb3 F15 89.2(10) . . ?
F14 Sb3 F15 91.4(9) . . ?
F13 Sb3 F15 89.9(7) . . ?
F16 Sb3 F15 89.2(7) . . ?
F17 Sb3 F18 90.3(11) . . ?
F14 Sb3 F18 89.7(9) . . ?
F13 Sb3 F18 89.0(8) . . ?
F16 Sb3 F18 91.3(9) . . ?
F15 Sb3 F18 178.8(8) . . ?
F24 Sb4 F20 93.2(9) . . ?
F24 Sb4 F21 88.6(10) . . ?
F20 Sb4 F21 89.7(7) . . ?
F24 Sb4 F19 87.3(10) . . ?
F20 Sb4 F19 179.3(9) . . ?
F21 Sb4 F19 90.8(9) . . ?
F24 Sb4 F22 177.9(10) . . ?
F20 Sb4 F22 88.7(7) . . ?
F21 Sb4 F22 92.2(10) . . ?
F19 Sb4 F22 90.8(9) . . ?
F24 Sb4 F23 88.9(9) . . ?
F20 Sb4 F23 88.8(9) . . ?
F21 Sb4 F23 177.1(11) . . ?
F19 Sb4 F23 90.7(11) . . ?
F22 Sb4 F23 90.3(10) . . ?

loop_
_geom_bond_atom_site_label_1
_geom_bond_atom_site_label_2
_geom_bond_distance
_geom_bond_site_symmetry_2
_geom_bond_publ_flag
Ag1 N1 2.213(15) . ?
Ag1 N3 2.235(14) . ?
Ag2 N2 2.194(16) . ?
Ag2 N5 2.22(2) . ?
Ag2 O18 2.60(2) . ?
Ag3 N7 2.207(14) . ?
Ag3 N4 2.246(15) . ?
Ag4 N6 2.181(17) . ?
Ag4 N8 2.219(13) . ?
N1 C1 1.25(3) . ?
N1 C9 1.40(2) . ?
C1 C2 1.37(3) . ?
C1 H1 0.9500 . ?
C2 C3 1.34(3) . ?
C2 H2 0.9500 . ?
C3 C4 1.40(3) . ?
C3 H3 0.9500 . ?
C4 C9 1.41(2) . ?
C4 C5 1.49(3) . ?
C5 C6 1.28(3) . ?
C5 H5 0.9500 . ?
C6 O1 1.40(2) . ?
C6 C7 1.46(2) . ?
C7 C8 1.36(3) . ?
C7 H7 0.9500 . ?
C8 C9 1.39(3) . ?
C8 H8 0.9500 . ?
O1 C10 1.43(2) . ?
C10 C11 1.52(3) . ?
C10 H10A 0.9900 . ?
C10 H10B 0.9900 . ?
C11 O2 1.44(2) . ?
C11 H11A 0.9900 . ?
C11 H11B 0.9900 . ?
O2 C12 1.44(3) . ?
C12 C13 1.43(3) . ?
C12 H12A 0.9900 . ?
C12 H12B 0.9900 . ?
C13 O3 1.46(3) . ?
C13 H13A 0.9900 . ?
C13 H13B 0.9900 . ?
O3 C14 1.43(2) . ?
C14 C15 1.47(3) . ?
C14 H14A 0.9900 . ?
C14 H14B 0.9900 . ?
C15 O4 1.42(2) . ?
C15 H15A 0.9900 . ?
C15 H15B 0.9900 . ?
O4 C16 1.45(3) . ?
C16 C17 1.44(4) . ?
C16 H16A 0.9900 . ?
C16 H16B 0.9900 . ?
C17 O5 1.44(3) . ?
C17 H17A 0.9900 . ?
C17 H17B 0.9900 . ?
O5 C18 1.37(2) . ?
C18 C26 1.34(3) . ?
C18 C19 1.39(3) . ?
C19 C20 1.41(3) . ?
C19 H19 0.9500 . ?
C20 C24 1.40(3) . ?
C20 C21 1.41(3) . ?
C21 C22 1.36(3) . ?
C21 H21 0.9500 . ?
C22 C23 1.39(3) . ?
C22 H22 0.9500 . ?
C23 N2 1.33(3) . ?
C23 H23 0.9500 . ?
N2 C24 1.33(3) . ?
C24 C25 1.44(3) . ?
C25 C26 1.36(3) . ?
C25 H25 0.9500 . ?
C26 H26 0.9500 . ?
N3 C27 1.28(2) . ?
N3 C35 1.34(2) . ?
C27 C28 1.43(3) . ?
C27 H27 0.9500 . ?
C28 C29 1.35(3) . ?
C28 H28 0.9500 . ?
C29 C30 1.43(3) . ?
C29 H29 0.9500 . ?
C30 C35 1.40(3) . ?
C30 C31 1.41(3) . ?
C31 C32 1.34(3) . ?
C31 H31 0.9500 . ?
C32 O6 1.36(2) . ?
C32 C33 1.46(3) . ?
C33 C34 1.35(3) . ?
C33 H33 0.9500 . ?
C34 C35 1.46(3) . ?
C34 H34 0.9500 . ?
O6 C36 1.43(3) . ?
C36 C37 1.49(3) . ?
C36 H36A 0.9900 . ?
C36 H36B 0.9900 . ?
C37 O7 1.40(3) . ?
C37 H37A 0.9900 . ?
C37 H37B 0.9900 . ?
O7 C38 1.43(3) . ?
C38 C39 1.50(4) . ?
C38 H38A 0.9900 . ?
C38 H38B 0.9900 . ?
C39 O8 1.42(3) . ?
C39 H39A 0.9900 . ?
C39 H39B 0.9900 . ?
O8 C40 1.48(3) . ?
C40 C41 1.37(4) . ?
C40 H40A 0.9900 . ?
C40 H40B 0.9900 . ?
C41 O9 1.35(3) . ?
C41 H41A 0.9900 . ?
C41 H41B 0.9900 . ?
O9 C42 1.39(3) . ?
C42 C43 1.53(3) . ?
C42 H42A 0.9900 . ?
C42 H42B 0.9900 . ?
C43 O10 1.45(2) . ?
C43 H43A 0.9900 . ?
C43 H43B 0.9900 . ?
O10 C44 1.40(2) . ?
C44 C45 1.32(3) . ?
C44 C52 1.46(3) . ?
C45 C46 1.44(3) . ?
C45 H45 0.9500 . ?
C46 C47 1.32(3) . ?
C46 C50 1.45(2) . ?
C47 C48 1.40(3) . ?
C47 H47 0.9500 . ?
C48 C49 1.39(3) . ?
C48 H48 0.9500 . ?
C49 N4 1.33(2) . ?
C49 H49 0.9500 . ?
N4 C50 1.31(3) . ?
C50 C51 1.42(3) . ?
C51 C52 1.33(3) . ?
C51 H51 0.9500 . ?
C52 H52 0.9500 . ?
N5 C61 1.33(3) . ?
N5 C53 1.33(3) . ?
C53 C54 1.39(4) . ?
C53 H53 0.9500 . ?
C54 C55 1.33(3) . ?
C54 H54 0.9500 . ?
C55 C56 1.45(3) . ?
C55 H55 0.9500 . ?
C56 C57 1.40(3) . ?
C56 C61 1.41(3) . ?
C57 C58 1.42(3) . ?
C57 H57 0.9500 . ?
C58 O11 1.32(2) . ?
C58 C59 1.44(2) . ?
C59 C60 1.30(3) . ?
C59 H59 0.9500 . ?
C60 C61 1.48(3) . ?
C60 H60 0.9500 . ?
O11 C62 1.46(2) . ?
C62 C63 1.55(3) . ?
C62 H62A 0.9900 . ?
C62 H62B 0.9900 . ?
C63 O12 1.39(2) . ?
C63 H63A 0.9900 . ?
C63 H63B 0.9900 . ?
O12 C64 1.42(2) . ?
C64 C65 1.44(3) . ?
C64 H64A 0.9900 . ?
C64 H64B 0.9900 . ?
C65 O13 1.47(2) . ?
C65 H65A 0.9900 . ?
C65 H65B 0.9900 . ?
O13 C66 1.42(3) . ?
C66 C67 1.50(3) . ?
C66 H66A 0.9900 . ?
C66 H66B 0.9900 . ?
C67 O14 1.42(2) . ?
C67 H67A 0.9900 . ?
C67 H67B 0.9900 . ?
O14 C68 1.40(2) . ?
C68 C69 1.54(3) . ?
C68 H68A 0.9900 . ?
C68 H68B 0.9900 . ?
C69 O15 1.43(2) . ?
C69 H69A 0.9900 . ?
C69 H69B 0.9900 . ?
O15 C70 1.33(2) . ?
C70 C78 1.41(3) . ?
C70 C71 1.42(3) . ?
C71 C72 1.47(3) . ?
C71 H71 0.9500 . ?
C72 C76 1.35(3) . ?
C72 C73 1.42(3) . ?
C73 C74 1.35(3) . ?
C73 H73 0.9500 . ?
C74 C75 1.45(3) . ?
C74 H74 0.9500 . ?
C75 N6 1.36(3) . ?
C75 H75 0.9500 . ?
N6 C76 1.36(3) . ?
C76 C77 1.43(3) . ?
C77 C78 1.35(3) . ?
C77 H77 0.9500 . ?
C78 H78 0.9500 . ?
N7 C79 1.34(3) . ?
N7 C87 1.40(2) . ?
C79 C80 1.42(3) . ?
C79 H79 0.9500 . ?
C80 C81 1.34(3) . ?
C80 H80 0.9500 . ?
C81 C82 1.42(3) . ?
C81 H81 0.9500 . ?
C82 C87 1.40(3) . ?
C82 C83 1.43(3) . ?
C83 C84 1.34(3) . ?
C83 H83 0.9500 . ?
C84 O16 1.37(2) . ?
C84 C85 1.45(3) . ?
C85 C86 1.35(3) . ?
C85 H85 0.9500 . ?
C86 C87 1.40(3) . ?
C86 H86 0.9500 . ?
O16 C88 1.39(2) . ?
C88 C89 1.46(3) . ?
C88 H88A 0.9900 . ?
C88 H88B 0.9900 . ?
C89 O17 1.43(3) . ?
C89 H89A 0.9900 . ?
C89 H89B 0.9900 . ?
O17 C90 1.45(3) . ?
C90 C91 1.54(4) . ?
C90 H90A 0.9900 . ?
C90 H90B 0.9900 . ?
C91 O18 1.47(4) . ?
C91 H91A 0.9900 . ?
C91 H91B 0.9900 . ?
O18 C92 1.49(4) . ?
C92 C93 1.42(4) . ?
C92 H92A 0.9900 . ?
C92 H92B 0.9900 . ?
C93 O19 1.47(3) . ?
C93 H93A 0.9900 . ?
C93 H93B 0.9900 . ?
O19 C94 1.45(2) . ?
C94 C95 1.49(3) . ?
C94 H94A 0.9900 . ?
C94 H94B 0.9900 . ?
C95 O20 1.42(2) . ?
C95 H95A 0.9900 . ?
C95 H95B 0.9900 . ?
O20 C96 1.39(2) . ?
C96 C97 1.37(3) . ?
C96 C104 1.40(3) . ?
C97 C98 1.43(2) . ?
C97 H97 0.9500 . ?
C98 C102 1.41(3) . ?
C98 C99 1.44(3) . ?
C99 C100 1.32(3) . ?
C99 H99 0.9500 . ?
C100 C101 1.35(3) . ?
C100 H100 0.9500 . ?
C101 N8 1.35(3) . ?
C101 H101 0.9500 . ?
N8 C102 1.36(3) . ?
C102 C103 1.39(3) . ?
C103 C104 1.37(3) . ?
C103 H103 0.9500 . ?
C104 H104 0.9500 . ?
Sb1 F6 1.782(14) . ?
Sb1 F5 1.846(14) . ?
Sb1 F4 1.848(17) . ?
Sb1 F3 1.861(14) . ?
Sb1 F1 1.866(14) . ?
Sb1 F2 1.869(14) . ?
Sb2 F9 1.847(17) . ?
Sb2 F8 1.851(19) . ?
Sb2 F12 1.861(16) . ?
Sb2 F10 1.869(17) . ?
Sb2 F11 1.873(14) . ?
Sb2 F7 1.873(17) . ?
Sb3 F17 1.852(17) . ?
Sb3 F14 1.852(16) . ?
Sb3 F13 1.862(14) . ?
Sb3 F16 1.862(14) . ?
Sb3 F15 1.868(16) . ?
Sb3 F18 1.872(17) . ?
Sb4 F24 1.830(17) . ?
Sb4 F20 1.834(17) . ?
Sb4 F21 1.838(15) . ?
Sb4 F19 1.851(17) . ?
Sb4 F22 1.851(16) . ?
Sb4 F23 1.854(17) . ?
